data_7111839
loop_
_publ_author_name
'Mainak Mitra'
'Julio Lloret-Fillol'
'Matti Haukka'
'Miquel Costas'
'Ebbe Nordlander'

_publ_section_title
;
 Evidence that steric factors modulate reactivity of tautomeric iron-oxo
 species in stereospecific alkane C-H hydroxylation
;
_journal_name_full Chem.Commun.
_journal_page_first 1408
_journal_paper_doi 10.1039/c3cc47830k
_journal_volume 50
_journal_year 2014
_chemical_absolute_configuration ad
_chemical_formula_moiety 'C19 H27 F6 Fe N5 O6 S2'
_chemical_formula_sum 'C19 H27 F6 Fe N5 O6 S2'
_chemical_formula_weight 655.43
_chemical_name_systematic
; 
 ? 
;
_space_group_IT_number 19
_symmetry_cell_setting orthorhombic
_symmetry_space_group_name_Hall 'P 2ac 2ab'
_symmetry_space_group_name_H-M 'P 21 21 21'
_atom_sites_solution_hydrogens geom
_atom_sites_solution_primary direct
_atom_sites_solution_secondary difmap
_audit_creation_method SHELXL-97
_cell_angle_alpha 90.00
_cell_angle_beta 90.00
_cell_angle_gamma 90.00
_cell_formula_units_Z 4
_cell_length_a 9.7786(15)
_cell_length_b 15.903(3)
_cell_length_c 17.253(3)
_cell_measurement_reflns_used 1698
_cell_measurement_temperature 298(2)
_cell_measurement_theta_max 16.38
_cell_measurement_theta_min 2.36
_cell_volume 2683.0(8)
_computing_cell_refinement 'Bruker SMART'
_computing_data_collection 'Bruker SMART'
_computing_data_reduction 'Bruker SAINT'
_computing_molecular_graphics 'Bruker SHELXTL'
_computing_publication_material 'Bruker SHELXTL'
_computing_structure_refinement 'SHELXL-97 (Sheldrick, 1997)'
_computing_structure_solution 'SHELXS-97 (Sheldrick, 1990)'
_diffrn_ambient_temperature 298(2)
_diffrn_measured_fraction_theta_full 1.000
_diffrn_measured_fraction_theta_max 1.000
_diffrn_measurement_device_type 'CCD area detector'
_diffrn_measurement_method 'phi and omega scans'
_diffrn_radiation_monochromator graphite
_diffrn_radiation_source 'fine-focus sealed tube'
_diffrn_radiation_type MoK\a
_diffrn_radiation_wavelength 0.71073
_diffrn_reflns_av_R_equivalents 0.2045
_diffrn_reflns_av_sigmaI/netI 0.1616
_diffrn_reflns_limit_h_max 12
_diffrn_reflns_limit_h_min -12
_diffrn_reflns_limit_k_max 20
_diffrn_reflns_limit_k_min -20
_diffrn_reflns_limit_l_max 22
_diffrn_reflns_limit_l_min -22
_diffrn_reflns_number 41111
_diffrn_reflns_theta_full 27.50
_diffrn_reflns_theta_max 27.50
_diffrn_reflns_theta_min 1.74
_exptl_absorpt_coefficient_mu 0.804
_exptl_absorpt_correction_T_max 1.0
_exptl_absorpt_correction_T_min 0.784032
_exptl_absorpt_correction_type empirical
_exptl_absorpt_process_details 'SADABS v2.10 BRUKER 2001'
_exptl_crystal_colour yellow
_exptl_crystal_density_diffrn 1.623
_exptl_crystal_density_method 'not measured'
_exptl_crystal_description prism
_exptl_crystal_F_000 1344
_exptl_crystal_size_max 0.20
_exptl_crystal_size_mid 0.08
_exptl_crystal_size_min 0.05
_refine_diff_density_max 0.561
_refine_diff_density_min -0.374
_refine_diff_density_rms 0.087
_refine_ls_abs_structure_details 'Flack H D (1983), Acta Cryst. A39, 876-881'
_refine_ls_abs_structure_Flack 0.00(4)
_refine_ls_extinction_method none
_refine_ls_goodness_of_fit_ref 1.164
_refine_ls_hydrogen_treatment constr
_refine_ls_matrix_type full
_refine_ls_number_parameters 355
_refine_ls_number_reflns 6172
_refine_ls_number_restraints 0
_refine_ls_restrained_S_all 1.164
_refine_ls_R_factor_all 0.2014
_refine_ls_R_factor_gt 0.1130
_refine_ls_shift/su_max 0.001
_refine_ls_shift/su_mean 0.000
_refine_ls_structure_factor_coef Fsqd
_refine_ls_weighting_details 'calc w=1/[\s^2^(Fo^2^)+(0.0568P)^2^+0.0000P] where P=(Fo^2^+2Fc^2^)/3'
_refine_ls_weighting_scheme calc
_refine_ls_wR_factor_gt 0.1598
_refine_ls_wR_factor_ref 0.1883
_reflns_number_gt 3204
_reflns_number_total 6172
_reflns_threshold_expression >2sigma(I)
_cod_data_source_file c3cc47830k.txt
_cod_data_source_block mm2
_cod_original_cell_volume 2682.9(7)
_cod_original_sg_symbol_H-M P2(1)2(1)2(1)
_cod_database_code 7111839

loop_
_symmetry_equiv_pos_as_xyz
'x, y, z'
'-x+1/2, -y, z+1/2'
'-x, y+1/2, -z+1/2'
'x+1/2, -y+1/2, -z'

loop_
_atom_site_label
_atom_site_type_symbol
_atom_site_fract_x
_atom_site_fract_y
_atom_site_fract_z
_atom_site_U_iso_or_equiv
_atom_site_adp_type
_atom_site_occupancy
_atom_site_symmetry_multiplicity
_atom_site_calc_flag
_atom_site_refinement_flags
Fe1 Fe -0.73276(11) -0.01145(7) -0.23929(6) 0.0326(3) Uani 1 1 d .
S1 S -0.8349(3) -0.20779(17) -0.17587(17) 0.0562(8) Uani 1 1 d .
O1 O -0.7838(7) -0.1247(4) -0.1870(4) 0.066(2) Uani 1 1 d .
N1 N -0.5979(7) -0.0444(5) -0.3317(4) 0.0391(19) Uani 1 1 d .
C1 C -0.5458(9) -0.1107(6) -0.3738(5) 0.041(2) Uani 1 1 d .
F1 F -0.7210(11) -0.2111(6) -0.0418(5) 0.143(3) Uani 1 1 d .
S2 S -0.4342(3) -0.0074(2) -0.12254(17) 0.0638(8) Uani 1 1 d .
N2 N -0.4216(7) 0.0010(5) -0.4037(4) 0.048(2) Uani 1 1 d .
O2 O -0.7479(12) -0.2724(5) -0.1981(5) 0.114(3) Uani 1 1 d .
C2 C -0.5909(10) -0.1943(6) -0.3799(6) 0.051(3) Uani 1 1 d .
H2A H -0.6670 -0.2140 -0.3508 0.061 Uiso 1 1 calc R
F2 F -0.9163(11) -0.1558(5) -0.0405(5) 0.142(4) Uani 1 1 d .
N3 N -0.6833(8) 0.1133(5) -0.2896(4) 0.048(2) Uani 1 1 d .
O3 O -0.9726(9) -0.2168(6) -0.1977(6) 0.116(3) Uani 1 1 d .
F3 F -0.8946(9) -0.2893(5) -0.0516(4) 0.121(3) Uani 1 1 d .
C3 C -0.5207(12) -0.2468(6) -0.4294(6) 0.060(3) Uani 1 1 d .
H3A H -0.5484 -0.3038 -0.4346 0.073 Uiso 1 1 calc R
O4 O -0.5592(6) -0.0023(5) -0.1635(3) 0.0609(18) Uani 1 1 d .
N4 N -0.9162(7) 0.0056(5) -0.3116(4) 0.052(2) Uani 1 1 d .
F4 F -0.2459(9) -0.1222(5) -0.1168(4) 0.135(3) Uani 1 1 d .
C4 C -0.4089(12) -0.2170(8) -0.4723(7) 0.071(4) Uani 1 1 d .
H4A H -0.3614 -0.2546 -0.5056 0.086 Uiso 1 1 calc R
C5 C -0.3667(11) -0.1358(7) -0.4675(6) 0.060(3) Uani 1 1 d .
H5A H -0.2917 -0.1156 -0.4971 0.072 Uiso 1 1 calc R
N5 N -0.8519(7) 0.0713(5) -0.1606(4) 0.0421(19) Uani 1 1 d .
O5 O -0.4490(10) -0.0145(9) -0.0409(5) 0.169(6) Uani 1 1 d .
F5 F -0.4420(10) -0.1666(5) -0.1441(9) 0.193(6) Uani 1 1 d .
F6 F -0.3283(9) -0.1014(6) -0.2250(5) 0.143(3) Uani 1 1 d .
O6 O -0.3409(10) 0.0508(6) -0.1450(9) 0.168(6) Uani 1 1 d .
C6 C -0.4375(10) -0.0847(7) -0.4181(5) 0.048(3) Uani 1 1 d .
C7 C -0.3237(11) 0.0574(7) -0.4368(6) 0.073(3) Uani 1 1 d .
H7A H -0.2554 0.0252 -0.4659 0.109 Uiso 1 1 calc R
H7B H -0.2783 0.0890 -0.3954 0.109 Uiso 1 1 calc R
H7C H -0.3703 0.0966 -0.4718 0.109 Uiso 1 1 calc R
C8 C -0.5222(8) 0.0201(6) -0.3515(5) 0.040(2) Uani 1 1 d .
C9 C -0.5416(10) 0.1080(6) -0.3198(6) 0.052(3) Uani 1 1 d .
H9A H -0.4751 0.1191 -0.2777 0.063 Uiso 1 1 calc R
H9B H -0.5275 0.1502 -0.3612 0.063 Uiso 1 1 calc R
C10 C -0.7824(11) 0.1329(7) -0.3515(5) 0.062(3) Uani 1 1 d .
H10A H -0.7321 0.1548 -0.3970 0.075 Uiso 1 1 calc R
H10B H -0.8444 0.1779 -0.3332 0.075 Uiso 1 1 calc R
C11 C -0.8663(12) 0.0589(7) -0.3762(6) 0.067(3) Uani 1 1 d .
H11A H -0.9462 0.0795 -0.4059 0.080 Uiso 1 1 calc R
H11B H -0.8108 0.0237 -0.4115 0.080 Uiso 1 1 calc R
C12 C -0.9678(11) -0.0733(7) -0.3463(6) 0.067(3) Uani 1 1 d .
H12A H -1.0412 -0.0603 -0.3831 0.101 Uiso 1 1 calc R
H12B H -1.0032 -0.1099 -0.3053 0.101 Uiso 1 1 calc R
H12C H -0.8931 -0.1018 -0.3735 0.101 Uiso 1 1 calc R
C13 C -1.0236(10) 0.0482(7) -0.2651(7) 0.077(3) Uani 1 1 d .
H13A H -1.0329 0.1070 -0.2833 0.092 Uiso 1 1 calc R
H13B H -1.1121 0.0196 -0.2739 0.092 Uiso 1 1 calc R
C14 C -0.9941(10) 0.0485(7) -0.1822(6) 0.065(3) Uani 1 1 d .
H14A H -1.0140 -0.0082 -0.1612 0.078 Uiso 1 1 calc R
H14B H -1.0572 0.0885 -0.1566 0.078 Uiso 1 1 calc R
C15 C -0.8249(11) 0.0523(6) -0.0771(5) 0.066(3) Uani 1 1 d .
H15A H -0.8899 0.0834 -0.0447 0.099 Uiso 1 1 calc R
H15B H -0.7314 0.0693 -0.0638 0.099 Uiso 1 1 calc R
H15C H -0.8357 -0.0082 -0.0680 0.099 Uiso 1 1 calc R
C16 C -0.8233(11) 0.1599(7) -0.1783(6) 0.063(3) Uani 1 1 d .
H16A H -0.8165 0.1917 -0.1292 0.075 Uiso 1 1 calc R
H16B H -0.9008 0.1834 -0.2083 0.075 Uiso 1 1 calc R
C17 C -0.6946(12) 0.1717(6) -0.2234(6) 0.070(3) Uani 1 1 d .
H17A H -0.6910 0.2302 -0.2429 0.084 Uiso 1 1 calc R
H17B H -0.6154 0.1632 -0.1886 0.084 Uiso 1 1 calc R
C18 C -0.8427(16) -0.2140(9) -0.0716(8) 0.083(4) Uani 1 1 d .
C19 C -0.3625(15) -0.1077(10) -0.1481(8) 0.087(4) Uani 1 1 d .

loop_
_atom_site_aniso_label
_atom_site_aniso_U_11
_atom_site_aniso_U_22
_atom_site_aniso_U_33
_atom_site_aniso_U_23
_atom_site_aniso_U_13
_atom_site_aniso_U_12
Fe1 0.0307(6) 0.0364(6) 0.0308(6) 0.0033(6) 0.0017(5) 0.0005(5)
S1 0.070(2) 0.0400(16) 0.0591(18) 0.0089(14) 0.0003(16) -0.0121(15)
O1 0.072(5) 0.059(4) 0.066(5) 0.012(4) 0.003(4) -0.018(4)
N1 0.035(4) 0.044(5) 0.039(5) -0.011(4) 0.004(4) 0.000(4)
C1 0.039(6) 0.058(7) 0.025(5) -0.002(5) -0.007(5) 0.014(5)
F1 0.132(8) 0.206(10) 0.090(6) 0.021(6) -0.026(6) -0.028(7)
S2 0.0418(15) 0.066(2) 0.084(2) -0.0110(18) -0.0169(14) 0.0054(17)
N2 0.049(5) 0.062(6) 0.033(4) -0.002(4) 0.013(3) 0.015(5)
O2 0.172(9) 0.069(5) 0.102(6) 0.005(4) 0.056(7) 0.025(7)
C2 0.053(7) 0.053(7) 0.047(6) 0.001(5) -0.006(5) 0.006(5)
F2 0.223(11) 0.100(6) 0.102(6) 0.000(5) 0.086(7) 0.032(7)
N3 0.052(5) 0.059(5) 0.034(4) -0.001(4) 0.008(4) 0.009(4)
O3 0.093(7) 0.127(8) 0.128(8) 0.036(6) -0.047(6) -0.064(6)
F3 0.164(8) 0.109(6) 0.091(6) 0.052(5) 0.033(5) -0.004(6)
C3 0.085(9) 0.037(6) 0.059(8) -0.002(6) -0.023(7) 0.003(6)
O4 0.044(4) 0.079(5) 0.060(4) -0.001(4) -0.018(3) 0.014(4)
N4 0.054(5) 0.057(5) 0.045(5) -0.004(5) -0.014(4) 0.007(5)
F4 0.114(7) 0.171(7) 0.120(6) -0.028(5) -0.036(6) 0.108(6)
C4 0.076(9) 0.075(9) 0.062(8) -0.025(7) 0.005(7) 0.031(7)
C5 0.058(7) 0.075(8) 0.047(7) 0.003(6) -0.004(6) 0.031(6)
N5 0.039(5) 0.045(5) 0.043(5) -0.001(4) 0.008(4) 0.008(4)
O5 0.163(10) 0.298(15) 0.045(5) -0.033(8) -0.031(5) 0.119(11)
F5 0.128(9) 0.062(6) 0.390(19) 0.005(8) 0.020(10) -0.014(5)
F6 0.156(8) 0.178(9) 0.094(6) -0.037(6) 0.008(6) 0.062(7)
O6 0.072(7) 0.090(8) 0.342(19) -0.012(9) 0.015(9) -0.006(6)
C6 0.046(6) 0.066(7) 0.032(6) 0.007(5) -0.006(5) 0.026(6)
C7 0.055(8) 0.096(9) 0.067(8) 0.020(6) 0.011(6) 0.001(6)
C8 0.025(5) 0.055(6) 0.041(5) -0.008(5) -0.002(4) -0.005(5)
C9 0.056(7) 0.053(6) 0.048(6) 0.008(5) 0.009(6) -0.006(5)
C10 0.066(7) 0.077(8) 0.045(6) 0.021(5) 0.007(6) 0.015(6)
C11 0.097(9) 0.071(8) 0.034(6) 0.002(6) -0.032(6) 0.011(7)
C12 0.070(8) 0.068(8) 0.065(8) 0.004(6) -0.027(6) -0.002(6)
C13 0.038(6) 0.098(9) 0.095(10) -0.032(8) -0.001(7) 0.012(5)
C14 0.040(6) 0.087(9) 0.067(8) 0.002(7) 0.025(6) 0.014(6)
C15 0.078(8) 0.078(8) 0.042(7) 0.006(5) 0.018(6) 0.011(6)
C16 0.079(8) 0.060(7) 0.049(7) -0.006(6) 0.017(6) 0.004(6)
C17 0.090(9) 0.054(6) 0.065(8) -0.008(6) 0.016(7) 0.000(6)
C18 0.093(11) 0.078(10) 0.078(10) 0.030(8) 0.010(9) -0.001(9)
C19 0.079(11) 0.118(13) 0.066(10) -0.022(8) -0.004(8) 0.032(9)

loop_
_atom_type_symbol
_atom_type_description
_atom_type_scat_dispersion_real
_atom_type_scat_dispersion_imag
_atom_type_scat_source
C C 0.0033 0.0016 'International Tables Vol C Tables 4.2.6.8 and 6.1.1.4'
H H 0.0000 0.0000 'International Tables Vol C Tables 4.2.6.8 and 6.1.1.4'
N N 0.0061 0.0033 'International Tables Vol C Tables 4.2.6.8 and 6.1.1.4'
O O 0.0106 0.0060 'International Tables Vol C Tables 4.2.6.8 and 6.1.1.4'
F F 0.0171 0.0103 'International Tables Vol C Tables 4.2.6.8 and 6.1.1.4'
S S 0.1246 0.1234 'International Tables Vol C Tables 4.2.6.8 and 6.1.1.4'
Fe Fe 0.3463 0.8444 'International Tables Vol C Tables 4.2.6.8 and 6.1.1.4'

loop_
_geom_angle_atom_site_label_1
_geom_angle_atom_site_label_2
_geom_angle_atom_site_label_3
_geom_angle
O1 Fe1 N1 105.1(3)
O1 Fe1 O4 89.1(3)
N1 Fe1 O4 89.0(3)
O1 Fe1 N4 99.1(3)
N1 Fe1 N4 96.3(3)
O4 Fe1 N4 168.7(3)
O1 Fe1 N3 176.8(3)
N1 Fe1 N3 78.0(3)
O4 Fe1 N3 90.3(3)
N4 Fe1 N3 81.1(3)
O1 Fe1 N5 97.0(3)
N1 Fe1 N5 157.8(3)
O4 Fe1 N5 90.2(3)
N4 Fe1 N5 81.1(3)
N3 Fe1 N5 79.8(3)
O2 S1 O3 116.0(7)
O2 S1 O1 115.7(5)
O3 S1 O1 113.2(5)
O2 S1 C18 105.1(6)
O3 S1 C18 102.8(7)
O1 S1 C18 101.5(6)
S1 O1 Fe1 161.3(5)
C8 N1 C1 104.6(8)
C8 N1 Fe1 110.7(6)
C1 N1 Fe1 144.1(7)
C6 C1 N1 110.4(9)
C6 C1 C2 119.2(9)
N1 C1 C2 130.3(9)
O6 S2 O4 113.6(7)
O6 S2 O5 114.0(9)
O4 S2 O5 114.4(5)
O6 S2 C19 105.8(7)
O4 S2 C19 105.3(6)
O5 S2 C19 102.2(7)
C8 N2 C6 104.7(8)
C8 N2 C7 127.3(9)
C6 N2 C7 128.0(8)
C3 C2 C1 117.5(10)
C3 C2 H2A 121.2
C1 C2 H2A 121.2
C17 N3 C10 112.2(7)
C17 N3 C9 112.2(8)
C10 N3 C9 111.8(7)
C17 N3 Fe1 104.1(5)
C10 N3 Fe1 109.2(6)
C9 N3 Fe1 106.9(5)
C2 C3 C4 120.8(10)
C2 C3 H3A 119.6
C4 C3 H3A 119.6
S2 O4 Fe1 169.6(5)
C12 N4 C11 107.0(8)
C12 N4 C13 111.4(8)
C11 N4 C13 112.2(8)
C12 N4 Fe1 113.8(6)
C11 N4 Fe1 103.2(6)
C13 N4 Fe1 109.0(6)
C5 C4 C3 121.7(10)
C5 C4 H4A 119.2
C3 C4 H4A 119.2
C4 C5 C6 116.8(11)
C4 C5 H5A 121.6
C6 C5 H5A 121.6
C16 N5 C14 111.2(8)
C16 N5 C15 111.1(8)
C14 N5 C15 110.9(8)
C16 N5 Fe1 110.0(5)
C14 N5 Fe1 101.2(6)
C15 N5 Fe1 112.1(6)
C5 C6 C1 124.0(10)
C5 C6 N2 129.6(10)
C1 C6 N2 106.4(9)
N2 C7 H7A 109.5
N2 C7 H7B 109.5
H7A C7 H7B 109.5
N2 C7 H7C 109.5
H7A C7 H7C 109.5
H7B C7 H7C 109.5
N1 C8 N2 113.9(8)
N1 C8 C9 123.9(8)
N2 C8 C9 122.2(9)
N3 C9 C8 107.3(7)
N3 C9 H9A 110.3
C8 C9 H9A 110.3
N3 C9 H9B 110.3
C8 C9 H9B 110.3
H9A C9 H9B 108.5
N3 C10 C11 113.6(8)
N3 C10 H10A 108.8
C11 C10 H10A 108.8
N3 C10 H10B 108.8
C11 C10 H10B 108.8
H10A C10 H10B 107.7
N4 C11 C10 114.6(8)
N4 C11 H11A 108.6
C10 C11 H11A 108.6
N4 C11 H11B 108.6
C10 C11 H11B 108.6
H11A C11 H11B 107.6
N4 C12 H12A 109.5
N4 C12 H12B 109.5
H12A C12 H12B 109.5
N4 C12 H12C 109.5
H12A C12 H12C 109.5
H12B C12 H12C 109.5
C14 C13 N4 113.1(9)
C14 C13 H13A 109.0
N4 C13 H13A 109.0
C14 C13 H13B 109.0
N4 C13 H13B 109.0
H13A C13 H13B 107.8
C13 C14 N5 115.5(8)
C13 C14 H14A 108.4
N5 C14 H14A 108.4
C13 C14 H14B 108.4
N5 C14 H14B 108.4
H14A C14 H14B 107.5
N5 C15 H15A 109.5
N5 C15 H15B 109.5
H15A C15 H15B 109.5
N5 C15 H15C 109.5
H15A C15 H15C 109.5
H15B C15 H15C 109.5
N5 C16 C17 113.0(9)
N5 C16 H16A 109.0
C17 C16 H16A 109.0
N5 C16 H16B 109.0
C17 C16 H16B 109.0
H16A C16 H16B 107.8
N3 C17 C16 112.8(9)
N3 C17 H17A 109.0
C16 C17 H17A 109.0
N3 C17 H17B 109.0
C16 C17 H17B 109.0
H17A C17 H17B 107.8
F2 C18 F1 108.7(14)
F2 C18 F3 108.7(12)
F1 C18 F3 106.0(11)
F2 C18 S1 113.5(10)
F1 C18 S1 110.8(10)
F3 C18 S1 108.8(10)
F5 C19 F4 113.9(15)
F5 C19 F6 105.5(13)
F4 C19 F6 101.7(11)
F5 C19 S2 114.8(11)
F4 C19 S2 113.8(10)
F6 C19 S2 105.5(10)

loop_
_geom_bond_atom_site_label_1
_geom_bond_atom_site_label_2
_geom_bond_distance
Fe1 O1 2.076(6)
Fe1 N1 2.134(7)
Fe1 O4 2.147(5)
Fe1 N4 2.202(7)
Fe1 N3 2.219(8)
Fe1 N5 2.221(7)
S1 O2 1.388(8)
S1 O3 1.405(8)
S1 O1 1.425(6)
S1 C18 1.803(13)
N1 C8 1.310(11)
N1 C1 1.379(10)
C1 C6 1.370(12)
C1 C2 1.405(12)
F1 C18 1.298(14)
S2 O6 1.356(10)
S2 O4 1.414(5)
S2 O5 1.421(9)
S2 C19 1.798(13)
N2 C8 1.367(10)
N2 C6 1.394(12)
N2 C7 1.431(12)
C2 C3 1.378(13)
C2 H2A 0.9500
F2 C18 1.290(14)
N3 C17 1.475(12)
N3 C10 1.475(11)
N3 C9 1.483(11)
F3 C18 1.345(13)
C3 C4 1.403(14)
C3 H3A 0.9500
N4 C12 1.478(12)
N4 C11 1.483(12)
N4 C13 1.485(12)
F4 C19 1.282(13)
C4 C5 1.358(14)
C4 H4A 0.9500
C5 C6 1.366(13)
C5 H5A 0.9500
N5 C16 1.468(12)
N5 C14 1.484(12)
N5 C15 1.497(11)
F5 C19 1.218(15)
F6 C19 1.372(14)
C7 H7A 0.9800
C7 H7B 0.9800
C7 H7C 0.9800
C8 C9 1.514(12)
C9 H9A 0.9900
C9 H9B 0.9900
C10 C11 1.497(14)
C10 H10A 0.9900
C10 H10B 0.9900
C11 H11A 0.9900
C11 H11B 0.9900
C12 H12A 0.9800
C12 H12B 0.9800
C12 H12C 0.9800
C13 C14 1.460(15)
C13 H13A 0.9900
C13 H13B 0.9900
C14 H14A 0.9900
C14 H14B 0.9900
C15 H15A 0.9800
C15 H15B 0.9800
C15 H15C 0.9800
C16 C17 1.491(13)
C16 H16A 0.9900
C16 H16B 0.9900
C17 H17A 0.9900
C17 H17B 0.9900

loop_
_geom_torsion_atom_site_label_1
_geom_torsion_atom_site_label_2
_geom_torsion_atom_site_label_3
_geom_torsion_atom_site_label_4
_geom_torsion
O2 S1 O1 Fe1 82.9(16)
O3 S1 O1 Fe1 -54.5(17)
C18 S1 O1 Fe1 -163.9(16)
N1 Fe1 O1 S1 -59.6(16)
O4 Fe1 O1 S1 -148.3(16)
N4 Fe1 O1 S1 39.5(16)
N3 Fe1 O1 S1 133(5)
N5 Fe1 O1 S1 121.6(16)
O1 Fe1 N1 C8 -157.8(6)
O4 Fe1 N1 C8 -69.0(6)
N4 Fe1 N1 C8 101.0(6)
N3 Fe1 N1 C8 21.5(6)
N5 Fe1 N1 C8 19.0(11)
O1 Fe1 N1 C1 10.5(11)
O4 Fe1 N1 C1 99.3(10)
N4 Fe1 N1 C1 -90.6(10)
N3 Fe1 N1 C1 -170.2(10)
N5 Fe1 N1 C1 -172.7(8)
C8 N1 C1 C6 0.7(10)
Fe1 N1 C1 C6 -168.1(7)
C8 N1 C1 C2 -175.8(9)
Fe1 N1 C1 C2 15.5(17)
C6 C1 C2 C3 1.4(13)
N1 C1 C2 C3 177.6(9)
O1 Fe1 N3 C17 17(6)
N1 Fe1 N3 C17 -150.9(6)
O4 Fe1 N3 C17 -62.0(6)
N4 Fe1 N3 C17 110.6(6)
N5 Fe1 N3 C17 28.1(6)
O1 Fe1 N3 C10 -103(5)
N1 Fe1 N3 C10 89.0(6)
O4 Fe1 N3 C10 177.9(6)
N4 Fe1 N3 C10 -9.4(6)
N5 Fe1 N3 C10 -91.9(6)
O1 Fe1 N3 C9 136(5)
N1 Fe1 N3 C9 -32.0(6)
O4 Fe1 N3 C9 56.9(6)
N4 Fe1 N3 C9 -130.5(6)
N5 Fe1 N3 C9 147.0(6)
C1 C2 C3 C4 -0.3(14)
O6 S2 O4 Fe1 94(3)
O5 S2 O4 Fe1 -133(3)
C19 S2 O4 Fe1 -22(3)
O1 Fe1 O4 S2 76(3)
N1 Fe1 O4 S2 -29(3)
N4 Fe1 O4 S2 -147(2)
N3 Fe1 O4 S2 -107(3)
N5 Fe1 O4 S2 173(3)
O1 Fe1 N4 C12 -38.7(7)
N1 Fe1 N4 C12 67.8(7)
O4 Fe1 N4 C12 -174.4(12)
N3 Fe1 N4 C12 144.6(7)
N5 Fe1 N4 C12 -134.5(7)
O1 Fe1 N4 C11 -154.3(6)
N1 Fe1 N4 C11 -47.8(6)
O4 Fe1 N4 C11 70.0(15)
N3 Fe1 N4 C11 29.0(6)
N5 Fe1 N4 C11 109.9(6)
O1 Fe1 N4 C13 86.3(7)
N1 Fe1 N4 C13 -167.2(7)
O4 Fe1 N4 C13 -49.4(17)
N3 Fe1 N4 C13 -90.4(7)
N5 Fe1 N4 C13 -9.5(7)
C2 C3 C4 C5 -0.8(16)
C3 C4 C5 C6 0.8(16)
O1 Fe1 N5 C16 173.6(6)
N1 Fe1 N5 C16 -3.2(11)
O4 Fe1 N5 C16 84.5(6)
N4 Fe1 N5 C16 -88.3(6)
N3 Fe1 N5 C16 -5.8(6)
O1 Fe1 N5 C14 -68.8(6)
N1 Fe1 N5 C14 114.4(8)
O4 Fe1 N5 C14 -157.9(6)
N4 Fe1 N5 C14 29.3(6)
N3 Fe1 N5 C14 111.8(6)
O1 Fe1 N5 C15 49.4(7)
N1 Fe1 N5 C15 -127.4(8)
O4 Fe1 N5 C15 -39.7(7)
N4 Fe1 N5 C15 147.6(7)
N3 Fe1 N5 C15 -129.9(7)
C4 C5 C6 C1 0.4(14)
C4 C5 C6 N2 -177.1(9)
N1 C1 C6 C5 -178.4(8)
C2 C1 C6 C5 -1.5(14)
N1 C1 C6 N2 -0.4(10)
C2 C1 C6 N2 176.5(8)
C8 N2 C6 C5 177.9(9)
C7 N2 C6 C5 -1.1(15)
C8 N2 C6 C1 0.0(9)
C7 N2 C6 C1 -179.0(9)
C1 N1 C8 N2 -0.7(10)
Fe1 N1 C8 N2 172.3(5)
C1 N1 C8 C9 179.8(8)
Fe1 N1 C8 C9 -7.2(11)
C6 N2 C8 N1 0.5(10)
C7 N2 C8 N1 179.4(9)
C6 N2 C8 C9 180.0(8)
C7 N2 C8 C9 -1.1(13)
C17 N3 C9 C8 149.0(8)
C10 N3 C9 C8 -83.9(9)
Fe1 N3 C9 C8 35.5(8)
N1 C8 C9 N3 -20.8(12)
N2 C8 C9 N3 159.7(7)
C17 N3 C10 C11 -128.0(9)
C9 N3 C10 C11 104.9(10)
Fe1 N3 C10 C11 -13.1(10)
C12 N4 C11 C10 -167.1(9)
C13 N4 C11 C10 70.4(11)
Fe1 N4 C11 C10 -46.8(10)
N3 C10 C11 N4 42.4(13)
C12 N4 C13 C14 112.2(10)
C11 N4 C13 C14 -127.8(10)
Fe1 N4 C13 C14 -14.1(11)
N4 C13 C14 N5 45.3(13)
C16 N5 C14 C13 67.8(11)
C15 N5 C14 C13 -168.1(9)
Fe1 N5 C14 C13 -49.0(10)
C14 N5 C16 C17 -129.8(9)
C15 N5 C16 C17 106.1(10)
Fe1 N5 C16 C17 -18.6(10)
C10 N3 C17 C16 69.7(11)
C9 N3 C17 C16 -163.5(8)
Fe1 N3 C17 C16 -48.3(9)
N5 C16 C17 N3 46.9(11)
O2 S1 C18 F2 177.6(11)
O3 S1 C18 F2 -60.6(12)
O1 S1 C18 F2 56.7(12)
O2 S1 C18 F1 54.9(12)
O3 S1 C18 F1 176.7(11)
O1 S1 C18 F1 -66.0(11)
O2 S1 C18 F3 -61.3(11)
O3 S1 C18 F3 60.5(11)
O1 S1 C18 F3 177.8(10)
O6 S2 C19 F5 -168.3(14)
O4 S2 C19 F5 -47.6(14)
O5 S2 C19 F5 72.2(14)
O6 S2 C19 F4 58.0(14)
O4 S2 C19 F4 178.7(10)
O5 S2 C19 F4 -61.5(13)
O6 S2 C19 F6 -52.6(12)
O4 S2 C19 F6 68.0(10)
O5 S2 C19 F6 -172.1(10)
